data_7128547
loop_
_publ_author_name
'Xiong, Qian'
'Luo, Qiliang'
'Zhang, Tinghui'
'Dong, Shunxi'
'Liu, Xiaohua'
'Feng, Xiaoming'

_publ_section_title
;
 Catalytic asymmetric multicomponent reactions of isocyanide,
 isothiocyanate and alkylidene malonates.
;
_journal_issue 59
_journal_name_full 'Chemical communications (Cambridge, England)'
_journal_page_first 7288
_journal_page_last 7291
_journal_paper_doi 10.1039/d1cc02939h
_journal_volume 57
_journal_year 2021
_chemical_absolute_configuration ad
_chemical_formula_moiety 'C17 H26 N2 O4 S'
_chemical_formula_sum 'C17 H26 N2 O4 S'
_chemical_formula_weight 354.46
_space_group_crystal_system orthorhombic
_space_group_IT_number 19
_space_group_name_Hall 'P 2ac 2ab'
_space_group_name_H-M_alt 'P 21 21 21'
_atom_sites_solution_hydrogens mixed
_atom_sites_solution_primary dual
_atom_sites_solution_secondary difmap
_audit_creation_method SHELXL-2018/3
_audit_update_record
;
2021-02-01 deposited with the CCDC.	2021-06-24 downloaded from the CCDC.
;
_cell_angle_alpha 90
_cell_angle_beta 90
_cell_angle_gamma 90
_cell_formula_units_Z 4
_cell_length_a 9.7300(2)
_cell_length_b 11.7702(3)
_cell_length_c 16.4807(4)
_cell_measurement_reflns_used 9915
_cell_measurement_temperature 173(2)
_cell_measurement_theta_max 68.25
_cell_measurement_theta_min 5.28
_cell_volume 1887.44(8)
_computing_cell_refinement 'Bruker SAINT'
_computing_data_collection 'Bruker APEX3'
_computing_data_reduction 'Bruker SAINT'
_computing_molecular_graphics 'Bruker SHELXTL'
_computing_publication_material 'Bruker SHELXTL'
_computing_structure_refinement 'SHELXL-2018/3 (Sheldrick, 2018)'
_computing_structure_solution 'SHELXT (Sheldrick 2008)'
_diffrn_ambient_temperature 173(2)
_diffrn_measured_fraction_theta_full 0.997
_diffrn_measured_fraction_theta_max 0.996
_diffrn_measurement_device_type 'Bruker D8 Venture Photon II'
_diffrn_measurement_method '\f and \w scans'
_diffrn_radiation_type CuK\a
_diffrn_radiation_wavelength 1.54178
_diffrn_reflns_av_R_equivalents 0.0322
_diffrn_reflns_av_unetI/netI 0.0205
_diffrn_reflns_Laue_measured_fraction_full 0.997
_diffrn_reflns_Laue_measured_fraction_max 0.996
_diffrn_reflns_limit_h_max 11
_diffrn_reflns_limit_h_min -11
_diffrn_reflns_limit_k_max 14
_diffrn_reflns_limit_k_min -13
_diffrn_reflns_limit_l_max 19
_diffrn_reflns_limit_l_min -19
_diffrn_reflns_number 25366
_diffrn_reflns_point_group_measured_fraction_full 0.996
_diffrn_reflns_point_group_measured_fraction_max 0.995
_diffrn_reflns_theta_full 67.679
_diffrn_reflns_theta_max 68.307
_diffrn_reflns_theta_min 5.279
_exptl_absorpt_coefficient_mu 1.712
_exptl_absorpt_correction_T_max 0.7806
_exptl_absorpt_correction_T_min 0.6374
_exptl_absorpt_correction_type numerical
_exptl_absorpt_process_details 'SADABS (Krause et al., 2015)'
_exptl_crystal_colour yellow
_exptl_crystal_density_diffrn 1.247
_exptl_crystal_description block
_exptl_crystal_F_000 760
_exptl_crystal_recrystallization_method 'Re-crystallisation from solvent: EtOAc, PE'
_exptl_crystal_size_max 0.319
_exptl_crystal_size_mid 0.295
_exptl_crystal_size_min 0.272
_refine_diff_density_max 0.248
_refine_diff_density_min -0.244
_refine_diff_density_rms 0.035
_refine_ls_abs_structure_details
; 
 Flack x determined using 1432 quotients [(I+)-(I-)]/[(I+)+(I-)] 
 (Parsons, Flack and Wagner, Acta Cryst. B69 (2013) 249-259). 
;
_refine_ls_abs_structure_Flack 0.043(4)
_refine_ls_extinction_method none
_refine_ls_goodness_of_fit_ref 1.101
_refine_ls_hydrogen_treatment mixed
_refine_ls_matrix_type full
_refine_ls_number_parameters 226
_refine_ls_number_reflns 3442
_refine_ls_number_restraints 1
_refine_ls_restrained_S_all 1.101
_refine_ls_R_factor_all 0.0256
_refine_ls_R_factor_gt 0.0252
_refine_ls_shift/su_max 0.001
_refine_ls_shift/su_mean 0.000
_refine_ls_structure_factor_coef Fsqd
_refine_ls_weighting_details 'w=1/[\s^2^(Fo^2^)+(0.0390P)^2^+0.3899P] where P=(Fo^2^+2Fc^2^)/3'
_refine_ls_weighting_scheme calc
_refine_ls_wR_factor_gt 0.0699
_refine_ls_wR_factor_ref 0.0704
_reflns_Friedel_coverage 0.740
_reflns_Friedel_fraction_full 0.994
_reflns_Friedel_fraction_max 0.993
_reflns_number_gt 3401
_reflns_number_total 3442
_reflns_threshold_expression 'I > 2\s(I)'
_cod_data_source_file d1cc02939h2.cif
_cod_data_source_block xiq003
_cod_depositor_comments 'Adding full bibliography for 7128547--7128548.cif.'
_cod_database_code 7128547
_shelx_shelxl_version_number 2018/3
_shelx_space_group_comment
; 
The symmetry employed for this shelxl refinement is uniquely defined 
by the following loop, which should always be used as a source of 
symmetry information in preference to the above space-group names. 
They are only intended as comments. 
;
_shelx_estimated_absorpt_t_min 0.611
_shelx_estimated_absorpt_t_max 0.653

loop_
_space_group_symop_operation_xyz
'x, y, z'
'-x+1/2, -y, z+1/2'
'-x, y+1/2, -z+1/2'
'x+1/2, -y+1/2, -z'

loop_
_atom_site_label
_atom_site_type_symbol
_atom_site_fract_x
_atom_site_fract_y
_atom_site_fract_z
_atom_site_U_iso_or_equiv
_atom_site_adp_type
_atom_site_occupancy
_atom_site_site_symmetry_order
_atom_site_calc_flag
_atom_site_refinement_flags_posn
_atom_site_refinement_flags_adp
_atom_site_refinement_flags_occupancy
_atom_site_disorder_assembly
_atom_site_disorder_group
S S 0.38852(5) 0.72960(4) 0.39686(3) 0.02551(13) Uani 1 1 d . . . . .
O1 O 0.61952(17) 0.76830(14) 0.23605(8) 0.0324(3) Uani 1 1 d . . . . .
O2 O 0.58527(16) 0.93443(12) 0.29994(8) 0.0278(3) Uani 1 1 d . . . . .
O3 O 0.60112(14) 0.90243(12) 0.49329(8) 0.0247(3) Uani 1 1 d . . . . .
O4 O 0.79193(14) 0.94444(12) 0.42376(8) 0.0223(3) Uani 1 1 d . . . . .
N1 N 0.60538(16) 0.60363(13) 0.43743(9) 0.0188(3) Uani 1 1 d . . . . .
N2 N 0.82177(17) 0.53047(14) 0.46559(10) 0.0192(3) Uani 1 1 d D . . . .
H2N H 0.910(2) 0.546(2) 0.4680(16) 0.032(7) Uiso 1 1 d D . . . .
C1 C 0.74223(18) 0.60719(16) 0.43233(11) 0.0160(4) Uani 1 1 d . . . . .
C2 C 0.80160(18) 0.70881(15) 0.38692(11) 0.0167(4) Uani 1 1 d . . . . .
H2 H 0.867576 0.748548 0.423782 0.020 Uiso 1 1 calc R U . . .
C3 C 0.66937(18) 0.78347(15) 0.37968(10) 0.0160(4) Uani 1 1 d . . . . .
C4 C 0.55312(18) 0.70056(15) 0.40659(11) 0.0175(4) Uani 1 1 d . . . . .
C5 C 0.6255(2) 0.82632(17) 0.29590(11) 0.0203(4) Uani 1 1 d . . . . .
C6 C 0.5187(3) 0.9789(2) 0.22774(15) 0.0447(7) Uani 1 1 d . . . . .
H6A H 0.491369 1.057900 0.237143 0.067 Uiso 1 1 calc R U . . .
H6B H 0.437087 0.933197 0.215456 0.067 Uiso 1 1 calc R U . . .
H6C H 0.582726 0.975437 0.181902 0.067 Uiso 1 1 calc R U . . .
C7 C 0.68064(18) 0.88298(16) 0.43926(11) 0.0166(4) Uani 1 1 d . . . . .
C8 C 0.8143(2) 1.04030(18) 0.47705(14) 0.0293(5) Uani 1 1 d . . . . .
H8A H 0.886024 1.089290 0.454236 0.044 Uiso 1 1 calc R U . . .
H8B H 0.843369 1.012937 0.530535 0.044 Uiso 1 1 calc R U . . .
H8C H 0.728817 1.083607 0.482493 0.044 Uiso 1 1 calc R U . . .
C9 C 0.7776(2) 0.43319(17) 0.51752(13) 0.0229(4) Uani 1 1 d . . . . .
C10 C 0.9090(2) 0.3699(2) 0.54058(18) 0.0394(6) Uani 1 1 d . . . . .
H10A H 0.885738 0.303616 0.573793 0.059 Uiso 1 1 calc R U . . .
H10B H 0.969311 0.420677 0.571512 0.059 Uiso 1 1 calc R U . . .
H10C H 0.956397 0.344949 0.491225 0.059 Uiso 1 1 calc R U . . .
C11 C 0.6837(2) 0.35497(18) 0.46921(15) 0.0290(5) Uani 1 1 d . . . . .
H11A H 0.656655 0.290267 0.503070 0.043 Uiso 1 1 calc R U . . .
H11B H 0.732454 0.327363 0.421067 0.043 Uiso 1 1 calc R U . . .
H11C H 0.601459 0.396899 0.452398 0.043 Uiso 1 1 calc R U . . .
C12 C 0.7067(2) 0.4782(2) 0.59344(13) 0.0327(5) Uani 1 1 d . . . . .
H12A H 0.684497 0.414694 0.629562 0.049 Uiso 1 1 calc R U . . .
H12B H 0.622007 0.517738 0.578063 0.049 Uiso 1 1 calc R U . . .
H12C H 0.768179 0.531204 0.621528 0.049 Uiso 1 1 calc R U . . .
C21 C 0.8775(2) 0.68028(17) 0.30708(12) 0.0237(4) Uani 1 1 d . . . . .
H21 H 0.811176 0.645401 0.268010 0.028 Uiso 1 1 calc R U . . .
C22 C 1.0026(2) 0.6012(2) 0.31673(13) 0.0299(5) Uani 1 1 d . . . . .
H22A H 1.052741 0.617814 0.367653 0.036 Uiso 1 1 calc R U . . .
H22B H 0.973975 0.520510 0.316962 0.036 Uiso 1 1 calc R U . . .
C23 C 1.0916(2) 0.6275(2) 0.24284(14) 0.0397(6) Uani 1 1 d . . . . .
H23A H 1.189625 0.612057 0.254460 0.048 Uiso 1 1 calc R U . . .
H23B H 1.062800 0.581178 0.195661 0.048 Uiso 1 1 calc R U . . .
C24 C 1.0688(3) 0.7515(3) 0.2267(3) 0.0704(11) Uani 1 1 d . . . . .
H24A H 1.147902 0.796009 0.247143 0.084 Uiso 1 1 calc R U . . .
H24B H 1.060478 0.764791 0.167624 0.084 Uiso 1 1 calc R U . . .
C25 C 0.9411(3) 0.7880(2) 0.26837(17) 0.0449(7) Uani 1 1 d . . . . .
H25A H 0.876273 0.822156 0.228999 0.054 Uiso 1 1 calc R U . . .
H25B H 0.962253 0.845060 0.310696 0.054 Uiso 1 1 calc R U . . .

loop_
_atom_site_aniso_label
_atom_site_aniso_U_11
_atom_site_aniso_U_22
_atom_site_aniso_U_33
_atom_site_aniso_U_23
_atom_site_aniso_U_13
_atom_site_aniso_U_12
S 0.0175(2) 0.0257(2) 0.0333(3) 0.0005(2) -0.0011(2) 0.00213(18)
O1 0.0387(8) 0.0371(8) 0.0215(7) -0.0055(6) -0.0068(6) 0.0054(7)
O2 0.0384(8) 0.0219(7) 0.0232(7) 0.0072(6) -0.0071(6) 0.0056(6)
O3 0.0196(6) 0.0310(7) 0.0234(7) -0.0069(6) 0.0032(6) 0.0033(6)
O4 0.0237(7) 0.0176(6) 0.0256(7) -0.0032(5) 0.0032(5) -0.0044(5)
N1 0.0156(7) 0.0171(7) 0.0236(8) 0.0016(6) -0.0009(7) -0.0013(6)
N2 0.0150(8) 0.0180(8) 0.0246(8) 0.0058(6) 0.0009(6) -0.0013(6)
C1 0.0179(9) 0.0155(9) 0.0147(8) -0.0023(7) 0.0016(7) -0.0002(7)
C2 0.0161(8) 0.0152(9) 0.0189(8) 0.0006(7) 0.0018(7) 0.0003(7)
C3 0.0172(8) 0.0154(8) 0.0156(8) 0.0002(7) 0.0014(7) 0.0016(7)
C4 0.0174(9) 0.0179(9) 0.0172(8) -0.0018(7) 0.0000(7) 0.0004(7)
C5 0.0201(9) 0.0228(9) 0.0180(9) 0.0019(7) 0.0007(7) -0.0005(8)
C6 0.0619(17) 0.0405(14) 0.0317(12) 0.0148(11) -0.0153(12) 0.0114(13)
C7 0.0155(8) 0.0160(9) 0.0184(8) 0.0024(7) -0.0026(7) 0.0024(7)
C8 0.0274(11) 0.0200(10) 0.0405(12) -0.0099(9) -0.0040(9) -0.0022(8)
C9 0.0199(9) 0.0185(9) 0.0302(10) 0.0099(8) 0.0016(8) -0.0004(8)
C10 0.0253(11) 0.0317(12) 0.0611(16) 0.0247(11) -0.0040(11) 0.0023(9)
C11 0.0277(11) 0.0168(9) 0.0425(12) 0.0012(9) 0.0042(10) -0.0020(8)
C12 0.0411(12) 0.0328(12) 0.0241(10) 0.0072(9) 0.0029(9) -0.0072(9)
C21 0.0253(10) 0.0255(10) 0.0201(9) 0.0015(7) 0.0078(8) 0.0047(9)
C22 0.0281(11) 0.0350(12) 0.0268(11) 0.0009(9) 0.0081(9) 0.0108(9)
C23 0.0266(11) 0.0650(16) 0.0274(11) 0.0003(11) 0.0091(9) 0.0122(11)
C24 0.0509(17) 0.064(2) 0.097(3) 0.0284(19) 0.0418(18) 0.0058(15)
C25 0.0493(15) 0.0368(14) 0.0485(15) 0.0153(12) 0.0287(12) 0.0042(11)

loop_
_atom_type_symbol
_atom_type_description
_atom_type_scat_dispersion_real
_atom_type_scat_dispersion_imag
_atom_type_scat_source
C C 0.0181 0.0091 'International Tables Vol C Tables 4.2.6.8 and 6.1.1.4'
H H 0.0000 0.0000 'International Tables Vol C Tables 4.2.6.8 and 6.1.1.4'
N N 0.0311 0.0180 'International Tables Vol C Tables 4.2.6.8 and 6.1.1.4'
O O 0.0492 0.0322 'International Tables Vol C Tables 4.2.6.8 and 6.1.1.4'
S S 0.3331 0.5567 'International Tables Vol C Tables 4.2.6.8 and 6.1.1.4'

loop_
_geom_angle_atom_site_label_1
_geom_angle_atom_site_label_2
_geom_angle_atom_site_label_3
_geom_angle
_geom_angle_site_symmetry_1
_geom_angle_site_symmetry_3
_geom_angle_publ_flag
C5 O2 C6 115.71(17) . . ?
C7 O4 C8 115.55(15) . . ?
C1 N1 C4 109.02(16) . . ?
C1 N2 C9 126.78(16) . . ?
N2 C1 N1 122.78(17) . . ?
N2 C1 C2 121.50(16) . . ?
N1 C1 C2 115.69(16) . . ?
C1 C2 C21 115.37(15) . . ?
C1 C2 C3 99.60(13) . . ?
C21 C2 C3 116.78(15) . . ?
C5 C3 C7 110.25(15) . . ?
C5 C3 C4 105.11(15) . . ?
C7 C3 C4 110.37(14) . . ?
C5 C3 C2 118.94(15) . . ?
C7 C3 C2 108.78(14) . . ?
C4 C3 C2 102.93(14) . . ?
N1 C4 C3 111.31(15) . . ?
N1 C4 S 125.42(14) . . ?
C3 C4 S 123.27(14) . . ?
O1 C5 O2 124.72(18) . . ?
O1 C5 C3 124.53(18) . . ?
O2 C5 C3 110.58(15) . . ?
O3 C7 O4 124.34(18) . . ?
O3 C7 C3 125.06(17) . . ?
O4 C7 C3 110.59(15) . . ?
N2 C9 C11 109.69(17) . . ?
N2 C9 C12 109.53(17) . . ?
C11 C9 C12 111.62(17) . . ?
N2 C9 C10 105.98(16) . . ?
C11 C9 C10 109.75(18) . . ?
C12 C9 C10 110.12(19) . . ?
C22 C21 C2 114.90(16) . . ?
C22 C21 C25 102.81(18) . . ?
C2 C21 C25 111.33(17) . . ?
C23 C22 C21 104.08(18) . . ?
C24 C23 C22 104.8(2) . . ?
C25 C24 C23 108.9(2) . . ?
C24 C25 C21 106.7(2) . . ?

loop_
_geom_bond_atom_site_label_1
_geom_bond_atom_site_label_2
_geom_bond_distance
_geom_bond_site_symmetry_2
_geom_bond_publ_flag
S C4 1.6454(18) . ?
O1 C5 1.201(2) . ?
O2 C5 1.333(2) . ?
O2 C6 1.452(3) . ?
O3 C7 1.202(2) . ?
O4 C7 1.327(2) . ?
O4 C8 1.446(2) . ?
N1 C1 1.335(2) . ?
N1 C4 1.349(2) . ?
N2 C1 1.310(3) . ?
N2 C9 1.493(2) . ?
C1 C2 1.525(2) . ?
C2 C21 1.546(3) . ?
C2 C3 1.563(2) . ?
C3 C5 1.531(2) . ?
C3 C7 1.532(2) . ?
C3 C4 1.558(3) . ?
C9 C11 1.522(3) . ?
C9 C12 1.524(3) . ?
C9 C10 1.528(3) . ?
C21 C22 1.541(3) . ?
C21 C25 1.548(3) . ?
C22 C23 1.526(3) . ?
C23 C24 1.500(4) . ?
C24 C25 1.483(4) . ?

loop_
_geom_torsion_atom_site_label_1
_geom_torsion_atom_site_label_2
_geom_torsion_atom_site_label_3
_geom_torsion_atom_site_label_4
_geom_torsion
_geom_torsion_site_symmetry_1
_geom_torsion_site_symmetry_2
_geom_torsion_site_symmetry_3
_geom_torsion_site_symmetry_4
_geom_torsion_publ_flag
C9 N2 C1 N1 -4.0(3) . . . . ?
C9 N2 C1 C2 174.24(17) . . . . ?
C4 N1 C1 N2 172.26(17) . . . . ?
C4 N1 C1 C2 -6.1(2) . . . . ?
N2 C1 C2 C21 67.1(2) . . . . ?
N1 C1 C2 C21 -114.51(18) . . . . ?
N2 C1 C2 C3 -167.04(16) . . . . ?
N1 C1 C2 C3 11.4(2) . . . . ?
C1 C2 C3 C5 -126.64(17) . . . . ?
C21 C2 C3 C5 -1.7(2) . . . . ?
C1 C2 C3 C7 106.08(16) . . . . ?
C21 C2 C3 C7 -129.02(16) . . . . ?
C1 C2 C3 C4 -11.01(16) . . . . ?
C21 C2 C3 C4 113.89(17) . . . . ?
C1 N1 C4 C3 -2.4(2) . . . . ?
C1 N1 C4 S 176.97(14) . . . . ?
C5 C3 C4 N1 134.39(16) . . . . ?
C7 C3 C4 N1 -106.75(17) . . . . ?
C2 C3 C4 N1 9.21(19) . . . . ?
C5 C3 C4 S -45.0(2) . . . . ?
C7 C3 C4 S 73.88(19) . . . . ?
C2 C3 C4 S -170.17(13) . . . . ?
C6 O2 C5 O1 5.8(3) . . . . ?
C6 O2 C5 C3 -169.61(19) . . . . ?
C7 C3 C5 O1 173.62(19) . . . . ?
C4 C3 C5 O1 -67.4(2) . . . . ?
C2 C3 C5 O1 47.0(3) . . . . ?
C7 C3 C5 O2 -11.0(2) . . . . ?
C4 C3 C5 O2 107.97(17) . . . . ?
C2 C3 C5 O2 -137.57(17) . . . . ?
C8 O4 C7 O3 -0.1(3) . . . . ?
C8 O4 C7 C3 -179.23(15) . . . . ?
C5 C3 C7 O3 107.2(2) . . . . ?
C4 C3 C7 O3 -8.5(2) . . . . ?
C2 C3 C7 O3 -120.70(19) . . . . ?
C5 C3 C7 O4 -73.64(19) . . . . ?
C4 C3 C7 O4 170.68(14) . . . . ?
C2 C3 C7 O4 58.44(18) . . . . ?
C1 N2 C9 C11 61.6(3) . . . . ?
C1 N2 C9 C12 -61.2(3) . . . . ?
C1 N2 C9 C10 -180.0(2) . . . . ?
C1 C2 C21 C22 -60.3(2) . . . . ?
C3 C2 C21 C22 -176.83(17) . . . . ?
C1 C2 C21 C25 -176.67(18) . . . . ?
C3 C2 C21 C25 66.8(2) . . . . ?
C2 C21 C22 C23 -156.04(19) . . . . ?
C25 C21 C22 C23 -34.9(2) . . . . ?
C21 C22 C23 C24 33.2(3) . . . . ?
C22 C23 C24 C25 -18.4(4) . . . . ?
C23 C24 C25 C21 -3.8(4) . . . . ?
C22 C21 C25 C24 24.0(3) . . . . ?
C2 C21 C25 C24 147.5(3) . . . . ?
